data_4347016
loop_
_publ_author_name
'Connell, Timothy U.'
'White, Jonathan M.'
'Smith, Trevor A.'
'Donnelly, Paul S.'

_publ_section_title
;
 Luminescent Iridium(III) Cyclometalated Complexes with 1,2,3-Triazole
 &quot;Click&quot; Ligands.
;
_journal_issue 6
_journal_name_full 'Inorganic chemistry'
_journal_page_first 2776
_journal_page_last 2790
_journal_paper_doi 10.1021/acs.inorgchem.5b02607
_journal_volume 55
_journal_year 2016
_chemical_formula_moiety 'C36 H27 Ir O2 N7, (P F6)'
_chemical_formula_sum 'C36 H27 F6 Ir N7 O2 P'
_chemical_formula_weight 926.81
_space_group_crystal_system monoclinic
_space_group_IT_number 14
_space_group_name_Hall '-P 2ybc'
_space_group_name_H-M_alt 'P 1 21/c 1'
_atom_sites_solution_hydrogens geom
_audit_creation_method SHELXL-2014/7
_cell_angle_alpha 90
_cell_angle_beta 99.2370(10)
_cell_angle_gamma 90
_cell_formula_units_Z 4
_cell_length_a 12.7547(2)
_cell_length_b 19.0611(2)
_cell_length_c 14.2521(2)
_cell_measurement_reflns_used 21971
_cell_measurement_temperature 130.0(1)
_cell_measurement_theta_max 34.4854
_cell_measurement_theta_min 2.8902
_cell_volume 3420.02(8)
_computing_cell_refinement
;
CrysAlisPro, Agilent Technologies,
Version 1.171.35.21 (release 20-01-2012 CrysAlis171 .NET)
(compiled Jan 23 2012,18:06:46)
;
_computing_data_collection
;
CrysAlisPro, Agilent Technologies,
Version 1.171.35.21 (release 20-01-2012 CrysAlis171 .NET)
(compiled Jan 23 2012,18:06:46)
;
_computing_data_reduction
;
CrysAlisPro, Agilent Technologies,
Version 1.171.35.21 (release 20-01-2012 CrysAlis171 .NET)
(compiled Jan 23 2012,18:06:46)
;
_computing_structure_refinement 'SHELXL-2014/7 (Sheldrick, 2014)'
_diffrn_ambient_temperature 130.01(10)
_diffrn_detector_area_resol_mean 10.2273
_diffrn_measured_fraction_theta_full 0.999
_diffrn_measured_fraction_theta_max 0.937
_diffrn_measurement_device_type 'SuperNova, Dual, Cu at zero, Atlas'
_diffrn_measurement_method '\w scans'
_diffrn_radiation_monochromator mirror
_diffrn_radiation_source 'SuperNova (Mo) X-ray Source'
_diffrn_radiation_type 'Mo K\a'
_diffrn_radiation_wavelength 0.7107
_diffrn_reflns_av_R_equivalents 0.0350
_diffrn_reflns_av_unetI/netI 0.0342
_diffrn_reflns_Laue_measured_fraction_full 0.999
_diffrn_reflns_Laue_measured_fraction_max 0.937
_diffrn_reflns_limit_h_max 15
_diffrn_reflns_limit_h_min -19
_diffrn_reflns_limit_k_max 30
_diffrn_reflns_limit_k_min -29
_diffrn_reflns_limit_l_max 22
_diffrn_reflns_limit_l_min -21
_diffrn_reflns_number 55780
_diffrn_reflns_point_group_measured_fraction_full 0.999
_diffrn_reflns_point_group_measured_fraction_max 0.937
_diffrn_reflns_theta_full 25.242
_diffrn_reflns_theta_max 34.565
_diffrn_reflns_theta_min 2.896
_exptl_absorpt_coefficient_mu 4.029
_exptl_absorpt_correction_T_max 0.513
_exptl_absorpt_correction_T_min 0.285
_exptl_absorpt_correction_type gaussian
_exptl_absorpt_process_details
;
CrysAlisPro, Agilent Technologies,
Version 1.171.35.21 (release 20-01-2012 CrysAlis171 .NET)
(compiled Jan 23 2012,18:06:46)
Numerical absorption correction based on gaussian integration over
			a multifaceted crystal model
;
_exptl_crystal_colour yellow
_exptl_crystal_density_diffrn 1.800
_exptl_crystal_description block
_exptl_crystal_F_000 1816
_exptl_crystal_size_max 0.4430
_exptl_crystal_size_mid 0.3912
_exptl_crystal_size_min 0.1839
_refine_diff_density_max 2.684
_refine_diff_density_min -2.052
_refine_diff_density_rms 0.116
_refine_ls_extinction_method none
_refine_ls_goodness_of_fit_ref 1.041
_refine_ls_hydrogen_treatment constr
_refine_ls_matrix_type full
_refine_ls_number_parameters 478
_refine_ls_number_reflns 13647
_refine_ls_number_restraints 0
_refine_ls_restrained_S_all 1.041
_refine_ls_R_factor_all 0.0479
_refine_ls_R_factor_gt 0.0303
_refine_ls_shift/su_max 0.001
_refine_ls_shift/su_mean 0.000
_refine_ls_structure_factor_coef Fsqd
_refine_ls_weighting_details 'w=1/[\s^2^(Fo^2^)+(0.0171P)^2^+4.6775P] where P=(Fo^2^+2Fc^2^)/3'
_refine_ls_weighting_scheme calc
_refine_ls_wR_factor_gt 0.0580
_refine_ls_wR_factor_ref 0.0654
_reflns_Friedel_coverage 0.000
_reflns_number_gt 10445
_reflns_number_total 13647
_reflns_threshold_expression 'I > 2\s(I)'
_cod_data_source_file ic5b02607_si_005.cif
_cod_data_source_block shelx
_cod_original_sg_symbol_H-M 'P 21/c'
_cod_database_code 4347016
_shelx_shelxl_version_number 2014/7
_shelx_space_group_comment
;
The symmetry employed for this shelxl refinement is uniquely defined
by the following loop, which should always be used as a source of
symmetry information in preference to the above space-group names.
They are only intended as comments.
;

loop_
_space_group_symop_operation_xyz
'x, y, z'
'-x, y+1/2, -z+1/2'
'-x, -y, -z'
'x, -y-1/2, z-1/2'

loop_
_atom_site_label
_atom_site_type_symbol
_atom_site_fract_x
_atom_site_fract_y
_atom_site_fract_z
_atom_site_U_iso_or_equiv
_atom_site_adp_type
_atom_site_occupancy
_atom_site_site_symmetry_order
_atom_site_calc_flag
_atom_site_refinement_flags_posn
_atom_site_refinement_flags_adp
C1 C 0.2129(2) 0.54408(16) 0.04283(18) 0.0301(6) Uani 1 1 d . .
H1 H 0.2818 0.5275 0.0446 0.036 Uiso 1 1 calc R U
C2 C 0.1620(3) 0.57511(17) -0.0392(2) 0.0370(7) Uani 1 1 d . .
H2 H 0.1962 0.5794 -0.0918 0.044 Uiso 1 1 calc R U
C3 C 0.0603(3) 0.59977(17) -0.0425(2) 0.0373(7) Uani 1 1 d . .
H3 H 0.0252 0.6215 -0.0971 0.045 Uiso 1 1 calc R U
C4 C 0.0111(2) 0.59192(15) 0.0360(2) 0.0307(6) Uani 1 1 d . .
H4 H -0.0578 0.6084 0.0345 0.037 Uiso 1 1 calc R U
C5 C 0.0641(2) 0.55943(13) 0.11774(18) 0.0232(5) Uani 1 1 d . .
C6 C 0.0200(2) 0.54484(12) 0.20466(17) 0.0212(4) Uani 1 1 d . .
C7 C -0.0860(2) 0.55648(14) 0.2131(2) 0.0276(5) Uani 1 1 d . .
H7 H -0.1318 0.5772 0.1634 0.033 Uiso 1 1 calc R U
C8 C -0.1230(2) 0.53719(14) 0.2951(2) 0.0309(6) Uani 1 1 d . .
H8 H -0.1936 0.5448 0.3010 0.037 Uiso 1 1 calc R U
C9 C -0.0539(2) 0.50619(14) 0.3692(2) 0.0287(5) Uani 1 1 d . .
H9 H -0.0787 0.4930 0.4245 0.034 Uiso 1 1 calc R U
C10 C 0.0521(2) 0.49488(13) 0.36103(17) 0.0242(5) Uani 1 1 d . .
H10 H 0.0971 0.4742 0.4112 0.029 Uiso 1 1 calc R U
C11 C 0.09247(19) 0.51405(11) 0.27834(17) 0.0199(4) Uani 1 1 d . .
C12 C 0.3085(2) 0.40455(13) 0.41938(18) 0.0273(5) Uani 1 1 d . .
H12 H 0.2854 0.3677 0.3784 0.033 Uiso 1 1 calc R U
C13 C 0.3479(2) 0.38948(15) 0.51291(19) 0.0318(6) Uani 1 1 d . .
H13 H 0.3524 0.3433 0.5343 0.038 Uiso 1 1 calc R U
C14 C 0.3805(3) 0.44393(16) 0.57419(19) 0.0350(6) Uani 1 1 d . .
H14 H 0.4056 0.4351 0.6380 0.042 Uiso 1 1 calc R U
C15 C 0.3756(2) 0.51136(15) 0.54023(18) 0.0319(6) Uani 1 1 d . .
H15 H 0.3977 0.5484 0.5810 0.038 Uiso 1 1 calc R U
C16 C 0.3375(2) 0.52433(13) 0.44468(17) 0.0228(5) Uani 1 1 d . .
C17 C 0.3311(2) 0.59327(13) 0.39770(18) 0.0229(5) Uani 1 1 d . .
C18 C 0.28414(19) 0.59329(12) 0.30076(17) 0.0210(4) Uani 1 1 d . .
C19 C 0.2783(2) 0.65781(13) 0.2535(2) 0.0292(6) Uani 1 1 d . .
H19 H 0.2479 0.6601 0.1898 0.035 Uiso 1 1 calc R U
C20 C 0.3175(2) 0.71872(14) 0.3007(2) 0.0349(7) Uani 1 1 d . .
H20 H 0.3128 0.7611 0.2680 0.042 Uiso 1 1 calc R U
C21 C 0.3633(2) 0.71711(15) 0.3956(2) 0.0358(7) Uani 1 1 d . .
H21 H 0.3887 0.7582 0.4262 0.043 Uiso 1 1 calc R U
C22 C 0.3712(2) 0.65428(14) 0.4446(2) 0.0305(6) Uani 1 1 d . .
H22 H 0.4029 0.6526 0.5081 0.037 Uiso 1 1 calc R U
C23 C 0.4704(2) 0.51443(13) 0.19751(18) 0.0240(5) Uani 1 1 d . .
H23 H 0.4617 0.5622 0.2069 0.029 Uiso 1 1 calc R U
C24 C 0.5667(2) 0.49041(15) 0.1773(2) 0.0307(6) Uani 1 1 d . .
H24 H 0.6213 0.5217 0.1718 0.037 Uiso 1 1 calc R U
C25 C 0.5807(2) 0.41935(16) 0.1655(2) 0.0359(7) Uani 1 1 d . .
H25 H 0.6461 0.4021 0.1551 0.043 Uiso 1 1 calc R U
C26 C 0.4976(2) 0.37445(14) 0.1692(2) 0.0314(6) Uani 1 1 d . .
H26 H 0.5054 0.3265 0.1601 0.038 Uiso 1 1 calc R U
C27 C 0.4020(2) 0.40144(13) 0.18652(16) 0.0213(5) Uani 1 1 d . .
C28 C 0.3074(2) 0.35961(12) 0.18670(16) 0.0201(4) Uani 1 1 d . .
C29 C 0.2844(2) 0.28938(13) 0.17550(17) 0.0251(5) Uani 1 1 d . .
H29 H 0.3298 0.2536 0.1633 0.030 Uiso 1 1 calc R U
C30 C 0.1178(3) 0.22024(14) 0.18254(18) 0.0312(6) Uani 1 1 d . .
H30A H 0.0720 0.2237 0.2305 0.037 Uiso 1 1 calc R U
H30B H 0.1640 0.1801 0.1981 0.037 Uiso 1 1 calc R U
C31 C 0.0498(2) 0.20791(12) 0.08697(17) 0.0238(5) Uani 1 1 d . .
C32 C 0.0922(2) 0.21359(16) 0.00344(19) 0.0323(6) Uani 1 1 d . .
H32 H 0.1620 0.2284 0.0057 0.039 Uiso 1 1 calc R U
C33 C 0.0313(2) 0.19740(17) -0.0833(2) 0.0350(6) Uani 1 1 d . .
H33 H 0.0596 0.2007 -0.1394 0.042 Uiso 1 1 calc R U
C34 C -0.0718(2) 0.17634(14) -0.08453(18) 0.0271(5) Uani 1 1 d . .
C35 C -0.1153(3) 0.16990(18) -0.0030(2) 0.0422(8) Uani 1 1 d . .
H35 H -0.1851 0.1549 -0.0054 0.051 Uiso 1 1 calc R U
C36 C -0.0530(3) 0.18617(17) 0.0830(2) 0.0392(7) Uani 1 1 d . .
H36 H -0.0815 0.1823 0.1389 0.047 Uiso 1 1 calc R U
N1 N 0.16608(17) 0.53692(11) 0.12066(14) 0.0215(4) Uani 1 1 d . .
N2 N 0.30211(17) 0.47017(11) 0.38486(14) 0.0208(4) Uani 1 1 d . .
N3 N 0.38902(16) 0.47075(10) 0.20393(13) 0.0184(4) Uani 1 1 d . .
N4 N 0.21727(17) 0.39176(10) 0.20417(14) 0.0195(4) Uani 1 1 d . .
N5 N 0.14038(18) 0.34598(10) 0.20415(14) 0.0224(4) Uani 1 1 d . .
N6 N 0.18290(19) 0.28371(11) 0.18592(14) 0.0244(4) Uani 1 1 d . .
N7 N -0.1370(2) 0.15875(14) -0.1767(2) 0.0391(6) Uani 1 1 d . .
O1 O -0.1024(2) 0.17289(15) -0.24916(16) 0.0552(7) Uani 1 1 d . .
O2 O -0.2235(2) 0.13072(13) -0.17458(19) 0.0546(7) Uani 1 1 d . .
Ir1 Ir 0.23877(2) 0.49811(2) 0.24828(2) 0.01655(3) Uani 1 1 d . .
F1 F 0.26280(15) 0.27211(10) 0.87557(12) 0.0424(4) Uani 1 1 d . .
F2 F 0.39082(16) 0.27817(9) 1.00477(11) 0.0411(4) Uani 1 1 d . .
F3 F 0.43240(17) 0.24667(10) 0.86214(13) 0.0464(5) Uani 1 1 d . .
F4 F 0.48512(16) 0.35207(10) 0.92633(14) 0.0480(5) Uani 1 1 d . .
F5 F 0.35649(17) 0.34642(9) 0.79633(12) 0.0430(5) Uani 1 1 d . .
F6 F 0.31472(17) 0.37780(10) 0.93900(13) 0.0475(5) Uani 1 1 d . .
P1 P 0.37457(7) 0.31265(4) 0.90088(5) 0.03072(15) Uani 1 1 d . .

loop_
_atom_site_aniso_label
_atom_site_aniso_U_11
_atom_site_aniso_U_22
_atom_site_aniso_U_33
_atom_site_aniso_U_23
_atom_site_aniso_U_13
_atom_site_aniso_U_12
C1 0.0206(13) 0.0438(15) 0.0255(12) 0.0086(11) 0.0025(10) 0.0046(11)
C2 0.0299(16) 0.0550(19) 0.0258(13) 0.0125(12) 0.0032(11) 0.0007(13)
C3 0.0332(17) 0.0448(17) 0.0305(14) 0.0161(12) -0.0051(12) 0.0030(13)
C4 0.0231(14) 0.0341(14) 0.0322(13) 0.0075(11) -0.0037(10) 0.0050(11)
C5 0.0205(12) 0.0215(11) 0.0258(11) 0.0015(9) -0.0018(9) 0.0013(9)
C6 0.0182(11) 0.0191(10) 0.0252(11) -0.0021(9) 0.0001(9) 0.0024(8)
C7 0.0200(12) 0.0266(12) 0.0349(13) -0.0027(10) 0.0002(10) 0.0051(9)
C8 0.0189(13) 0.0304(13) 0.0444(16) -0.0074(12) 0.0086(11) 0.0001(10)
C9 0.0264(13) 0.0296(13) 0.0319(12) -0.0008(11) 0.0105(10) -0.0016(10)
C10 0.0247(12) 0.0245(11) 0.0234(10) -0.0003(9) 0.0041(9) 0.0018(10)
C11 0.0181(11) 0.0159(9) 0.0242(10) 0.0005(8) -0.0007(8) 0.0002(7)
C12 0.0356(15) 0.0224(11) 0.0216(11) 0.0002(9) -0.0021(10) 0.0059(10)
C13 0.0371(16) 0.0313(13) 0.0252(12) 0.0068(10) -0.0006(11) 0.0059(11)
C14 0.0372(17) 0.0438(16) 0.0215(12) 0.0029(11) -0.0031(11) 0.0017(13)
C15 0.0319(15) 0.0395(15) 0.0222(11) -0.0064(11) -0.0024(10) -0.0037(11)
C16 0.0172(11) 0.0262(11) 0.0245(11) -0.0029(9) 0.0019(9) 0.0018(9)
C17 0.0165(11) 0.0232(11) 0.0284(12) -0.0064(9) 0.0017(9) -0.0012(9)
C18 0.0163(11) 0.0196(10) 0.0271(11) -0.0028(9) 0.0039(9) 0.0014(8)
C19 0.0232(13) 0.0209(11) 0.0420(15) 0.0025(11) 0.0003(11) -0.0021(9)
C20 0.0290(15) 0.0198(11) 0.0553(18) 0.0001(12) 0.0052(13) -0.0017(10)
C21 0.0300(16) 0.0256(13) 0.0526(18) -0.0133(12) 0.0086(13) -0.0096(11)
C22 0.0264(14) 0.0311(13) 0.0335(13) -0.0105(11) 0.0038(11) -0.0062(11)
C23 0.0196(12) 0.0246(11) 0.0268(11) -0.0013(9) 0.0006(9) -0.0003(9)
C24 0.0172(12) 0.0362(14) 0.0384(14) -0.0024(11) 0.0036(10) -0.0027(10)
C25 0.0186(13) 0.0385(15) 0.0504(18) -0.0102(13) 0.0048(12) 0.0045(11)
C26 0.0246(14) 0.0274(13) 0.0409(15) -0.0087(11) 0.0013(12) 0.0043(10)
C27 0.0196(12) 0.0247(11) 0.0183(10) -0.0028(8) -0.0008(9) 0.0019(9)
C28 0.0225(12) 0.0198(10) 0.0172(10) -0.0028(8) 0.0007(8) 0.0021(8)
C29 0.0307(14) 0.0213(11) 0.0229(11) -0.0028(9) 0.0027(10) 0.0026(9)
C30 0.0457(18) 0.0237(12) 0.0237(12) 0.0006(10) 0.0037(12) -0.0114(11)
C31 0.0276(13) 0.0193(10) 0.0252(11) -0.0014(9) 0.0069(10) -0.0038(9)
C32 0.0228(14) 0.0467(16) 0.0275(13) 0.0002(12) 0.0037(10) -0.0081(12)
C33 0.0275(15) 0.0532(18) 0.0248(12) -0.0010(12) 0.0053(11) -0.0025(13)
C34 0.0264(14) 0.0264(12) 0.0272(12) -0.0054(10) 0.0004(10) 0.0010(10)
C35 0.0283(16) 0.0522(19) 0.0470(18) -0.0084(15) 0.0086(14) -0.0175(14)
C36 0.0374(18) 0.0494(18) 0.0337(15) -0.0065(13) 0.0148(13) -0.0151(14)
N1 0.0205(10) 0.0221(9) 0.0207(9) 0.0036(7) 0.0002(8) 0.0018(8)
N2 0.0198(10) 0.0229(9) 0.0187(9) -0.0012(7) 0.0000(7) 0.0049(8)
N3 0.0155(9) 0.0196(9) 0.0189(8) 0.0011(7) -0.0013(7) 0.0021(7)
N4 0.0198(10) 0.0186(9) 0.0187(9) 0.0008(7) -0.0008(7) 0.0002(7)
N5 0.0239(11) 0.0204(9) 0.0216(9) 0.0002(7) 0.0000(8) -0.0019(8)
N6 0.0331(13) 0.0202(9) 0.0189(9) -0.0011(7) 0.0006(8) -0.0045(8)
N7 0.0345(15) 0.0343(13) 0.0429(15) -0.0066(11) -0.0106(12) 0.0100(11)
O1 0.0459(16) 0.084(2) 0.0312(11) -0.0102(12) -0.0062(11) 0.0146(14)
O2 0.0400(15) 0.0463(14) 0.0675(17) -0.0013(12) -0.0218(12) -0.0092(11)
Ir1 0.01568(4) 0.01573(4) 0.01742(4) 0.00025(3) 0.00017(3) 0.00211(3)
F1 0.0375(11) 0.0559(11) 0.0324(9) -0.0001(8) 0.0015(8) -0.0167(9)
F2 0.0533(12) 0.0427(10) 0.0251(8) 0.0048(7) -0.0005(8) -0.0062(9)
F3 0.0555(13) 0.0417(10) 0.0427(10) -0.0045(8) 0.0101(9) 0.0030(9)
F4 0.0448(12) 0.0503(11) 0.0455(11) 0.0021(9) -0.0032(9) -0.0170(9)
F5 0.0586(13) 0.0403(10) 0.0278(8) 0.0055(7) -0.0001(8) -0.0122(9)
F6 0.0577(14) 0.0422(10) 0.0404(10) -0.0062(8) 0.0005(9) 0.0119(9)
P1 0.0349(4) 0.0313(3) 0.0245(3) 0.0011(3) 0.0004(3) -0.0052(3)

loop_
_atom_type_symbol
_atom_type_description
_atom_type_scat_dispersion_real
_atom_type_scat_dispersion_imag
_atom_type_scat_source
C C 0.0033 0.0016 'International Tables Vol C Tables 4.2.6.8 and 6.1.1.4'
H H 0.0000 0.0000 'International Tables Vol C Tables 4.2.6.8 and 6.1.1.4'
N N 0.0061 0.0033 'International Tables Vol C Tables 4.2.6.8 and 6.1.1.4'
O O 0.0106 0.0060 'International Tables Vol C Tables 4.2.6.8 and 6.1.1.4'
F F 0.0171 0.0103 'International Tables Vol C Tables 4.2.6.8 and 6.1.1.4'
P P 0.1023 0.0942 'International Tables Vol C Tables 4.2.6.8 and 6.1.1.4'
Ir Ir -1.4442 7.9887 'International Tables Vol C Tables 4.2.6.8 and 6.1.1.4'

loop_
_geom_angle_atom_site_label_1
_geom_angle_atom_site_label_2
_geom_angle_atom_site_label_3
_geom_angle
N1 C1 C2 122.1(3)
N1 C1 H1 119.0
C2 C1 H1 119.0
C3 C2 C1 119.4(3)
C3 C2 H2 120.3
C1 C2 H2 120.3
C2 C3 C4 119.1(3)
C2 C3 H3 120.5
C4 C3 H3 120.5
C3 C4 C5 120.3(3)
C3 C4 H4 119.8
C5 C4 H4 119.8
N1 C5 C4 119.8(2)
N1 C5 C6 114.0(2)
C4 C5 C6 126.2(2)
C7 C6 C11 122.1(2)
C7 C6 C5 123.4(2)
C11 C6 C5 114.4(2)
C8 C7 C6 119.9(2)
C8 C7 H7 120.0
C6 C7 H7 120.0
C7 C8 C9 119.7(3)
C7 C8 H8 120.2
C9 C8 H8 120.2
C10 C9 C8 120.5(3)
C10 C9 H9 119.8
C8 C9 H9 119.8
C9 C10 C11 121.4(2)
C9 C10 H10 119.3
C11 C10 H10 119.3
C10 C11 C6 116.6(2)
C10 C11 Ir1 128.18(18)
C6 C11 Ir1 115.16(18)
N2 C12 C13 122.7(2)
N2 C12 H12 118.6
C13 C12 H12 118.6
C12 C13 C14 118.9(3)
C12 C13 H13 120.6
C14 C13 H13 120.6
C15 C14 C13 119.4(2)
C15 C14 H14 120.3
C13 C14 H14 120.3
C14 C15 C16 120.0(2)
C14 C15 H15 120.0
C16 C15 H15 120.0
N2 C16 C15 120.2(2)
N2 C16 C17 113.7(2)
C15 C16 C17 126.1(2)
C22 C17 C18 122.2(2)
C22 C17 C16 122.5(2)
C18 C17 C16 115.4(2)
C19 C18 C17 116.9(2)
C19 C18 Ir1 128.62(19)
C17 C18 Ir1 114.47(17)
C20 C19 C18 120.8(3)
C20 C19 H19 119.6
C18 C19 H19 119.6
C21 C20 C19 121.0(3)
C21 C20 H20 119.5
C19 C20 H20 119.5
C22 C21 C20 119.9(2)
C22 C21 H21 120.0
C20 C21 H21 120.0
C21 C22 C17 119.2(3)
C21 C22 H22 120.4
C17 C22 H22 120.4
N3 C23 C24 122.0(2)
N3 C23 H23 119.0
C24 C23 H23 119.0
C25 C24 C23 119.1(3)
C25 C24 H24 120.4
C23 C24 H24 120.4
C26 C25 C24 119.5(3)
C26 C25 H25 120.2
C24 C25 H25 120.2
C25 C26 C27 119.0(3)
C25 C26 H26 120.5
C27 C26 H26 120.5
N3 C27 C26 122.1(2)
N3 C27 C28 114.1(2)
C26 C27 C28 123.7(2)
N4 C28 C29 106.8(2)
N4 C28 C27 118.8(2)
C29 C28 C27 134.4(2)
N6 C29 C28 105.1(2)
N6 C29 H29 127.5
C28 C29 H29 127.5
N6 C30 C31 113.5(2)
N6 C30 H30A 108.9
C31 C30 H30A 108.9
N6 C30 H30B 108.9
C31 C30 H30B 108.9
H30A C30 H30B 107.7
C36 C31 C32 119.4(3)
C36 C31 C30 119.5(2)
C32 C31 C30 121.0(2)
C33 C32 C31 120.6(3)
C33 C32 H32 119.7
C31 C32 H32 119.7
C34 C33 C32 118.3(3)
C34 C33 H33 120.8
C32 C33 H33 120.8
C35 C34 C33 122.2(3)
C35 C34 N7 119.2(3)
C33 C34 N7 118.6(3)
C34 C35 C36 118.5(3)
C34 C35 H35 120.7
C36 C35 H35 120.7
C31 C36 C35 121.0(3)
C31 C36 H36 119.5
C35 C36 H36 119.5
C1 N1 C5 119.3(2)
C1 N1 Ir1 124.84(18)
C5 N1 Ir1 115.80(16)
C12 N2 C16 118.7(2)
C12 N2 Ir1 125.49(17)
C16 N2 Ir1 115.79(16)
C23 N3 C27 118.1(2)
C23 N3 Ir1 126.65(17)
C27 N3 Ir1 115.16(16)
N5 N4 C28 110.7(2)
N5 N4 Ir1 133.98(17)
C28 N4 Ir1 114.24(16)
N4 N5 N6 105.2(2)
C29 N6 N5 112.3(2)
C29 N6 C30 128.3(2)
N5 N6 C30 119.4(2)
O1 N7 O2 124.4(3)
O1 N7 C34 118.4(3)
O2 N7 C34 117.1(3)
C11 Ir1 C18 90.34(9)
C11 Ir1 N1 80.23(9)
C18 Ir1 N1 93.83(9)
C11 Ir1 N2 94.29(9)
C18 Ir1 N2 80.53(9)
N1 Ir1 N2 172.17(8)
C11 Ir1 N4 97.32(9)
C18 Ir1 N4 170.11(9)
N1 Ir1 N4 93.64(8)
N2 Ir1 N4 92.61(8)
C11 Ir1 N3 172.99(8)
C18 Ir1 N3 96.31(9)
N1 Ir1 N3 97.07(8)
N2 Ir1 N3 88.99(8)
N4 Ir1 N3 76.32(8)
F4 P1 F6 90.55(12)
F4 P1 F3 90.53(12)
F6 P1 F3 178.92(12)
F4 P1 F2 90.27(11)
F6 P1 F2 90.15(10)
F3 P1 F2 89.89(10)
F4 P1 F5 90.70(11)
F6 P1 F5 89.92(11)
F3 P1 F5 90.02(11)
F2 P1 F5 179.03(11)
F4 P1 F1 179.54(12)
F6 P1 F1 89.71(12)
F3 P1 F1 89.21(11)
F2 P1 F1 89.36(10)
F5 P1 F1 89.68(10)

loop_
_geom_bond_atom_site_label_1
_geom_bond_atom_site_label_2
_geom_bond_distance
C1 N1 1.349(3)
C1 C2 1.376(4)
C1 H1 0.9300
C2 C3 1.373(4)
C2 H2 0.9300
C3 C4 1.376(4)
C3 H3 0.9300
C4 C5 1.394(3)
C4 H4 0.9300
C5 N1 1.364(3)
C5 C6 1.467(4)
C6 C7 1.395(4)
C6 C11 1.411(3)
C7 C8 1.379(4)
C7 H7 0.9300
C8 C9 1.394(4)
C8 H8 0.9300
C9 C10 1.391(4)
C9 H9 0.9300
C10 C11 1.408(3)
C10 H10 0.9300
C11 Ir1 2.004(3)
C12 N2 1.342(3)
C12 C13 1.377(3)
C12 H12 0.9300
C13 C14 1.377(4)
C13 H13 0.9300
C14 C15 1.371(4)
C14 H14 0.9300
C15 C16 1.393(3)
C15 H15 0.9300
C16 N2 1.368(3)
C16 C17 1.471(4)
C17 C22 1.397(3)
C17 C18 1.415(3)
C18 C19 1.398(3)
C18 Ir1 2.012(2)
C19 C20 1.394(4)
C19 H19 0.9300
C20 C21 1.384(4)
C20 H20 0.9300
C21 C22 1.382(4)
C21 H21 0.9300
C22 H22 0.9300
C23 N3 1.346(3)
C23 C24 1.383(4)
C23 H23 0.9300
C24 C25 1.380(4)
C24 H24 0.9300
C25 C26 1.370(4)
C25 H25 0.9300
C26 C27 1.382(4)
C26 H26 0.9300
C27 N3 1.359(3)
C27 C28 1.447(3)
C28 N4 1.361(3)
C28 C29 1.374(3)
C29 N6 1.330(4)
C29 H29 0.9300
C30 N6 1.464(3)
C30 C31 1.511(4)
C30 H30A 0.9700
C30 H30B 0.9700
C31 C36 1.368(4)
C31 C32 1.388(4)
C32 C33 1.386(4)
C32 H32 0.9300
C33 C34 1.373(4)
C33 H33 0.9300
C34 C35 1.371(4)
C34 N7 1.476(4)
C35 C36 1.385(4)
C35 H35 0.9300
C36 H36 0.9300
N1 Ir1 2.0430(19)
N2 Ir1 2.0544(19)
N3 Ir1 2.176(2)
N4 N5 1.313(3)
N4 Ir1 2.1271(19)
N5 N6 1.347(3)
N7 O1 1.217(4)
N7 O2 1.231(4)
F1 P1 1.6108(19)
F2 P1 1.6027(17)
F3 P1 1.600(2)
F4 P1 1.587(2)
F5 P1 1.6055(18)
F6 P1 1.598(2)

loop_
_geom_torsion_atom_site_label_1
_geom_torsion_atom_site_label_2
_geom_torsion_atom_site_label_3
_geom_torsion_atom_site_label_4
_geom_torsion
N1 C1 C2 C3 0.0(5)
C1 C2 C3 C4 -0.9(5)
C2 C3 C4 C5 0.1(5)
C3 C4 C5 N1 1.7(4)
C3 C4 C5 C6 -177.2(3)
N1 C5 C6 C7 -172.9(2)
C4 C5 C6 C7 6.0(4)
N1 C5 C6 C11 3.7(3)
C4 C5 C6 C11 -177.4(2)
C11 C6 C7 C8 -0.5(4)
C5 C6 C7 C8 175.8(2)
C6 C7 C8 C9 0.1(4)
C7 C8 C9 C10 0.3(4)
C8 C9 C10 C11 -0.2(4)
C9 C10 C11 C6 -0.3(3)
C9 C10 C11 Ir1 -176.32(19)
C7 C6 C11 C10 0.6(3)
C5 C6 C11 C10 -176.0(2)
C7 C6 C11 Ir1 177.17(19)
C5 C6 C11 Ir1 0.6(3)
N2 C12 C13 C14 1.1(5)
C12 C13 C14 C15 -1.7(5)
C13 C14 C15 C16 0.3(5)
C14 C15 C16 N2 1.8(4)
C14 C15 C16 C17 -177.7(3)
N2 C16 C17 C22 -174.7(2)
C15 C16 C17 C22 4.8(4)
N2 C16 C17 C18 3.6(3)
C15 C16 C17 C18 -176.8(3)
C22 C17 C18 C19 -0.7(4)
C16 C17 C18 C19 -179.1(2)
C22 C17 C18 Ir1 177.3(2)
C16 C17 C18 Ir1 -1.1(3)
C17 C18 C19 C20 0.1(4)
Ir1 C18 C19 C20 -177.6(2)
C18 C19 C20 C21 0.0(5)
C19 C20 C21 C22 0.4(5)
C20 C21 C22 C17 -1.0(5)
C18 C17 C22 C21 1.2(4)
C16 C17 C22 C21 179.4(3)
N3 C23 C24 C25 -1.5(4)
C23 C24 C25 C26 3.3(5)
C24 C25 C26 C27 -1.2(5)
C25 C26 C27 N3 -2.7(4)
C25 C26 C27 C28 176.4(3)
N3 C27 C28 N4 -0.4(3)
C26 C27 C28 N4 -179.6(2)
N3 C27 C28 C29 -177.9(3)
C26 C27 C28 C29 2.9(4)
N4 C28 C29 N6 0.5(3)
C27 C28 C29 N6 178.2(2)
N6 C30 C31 C36 -137.7(3)
N6 C30 C31 C32 46.8(4)
C36 C31 C32 C33 -0.1(4)
C30 C31 C32 C33 175.4(3)
C31 C32 C33 C34 0.6(5)
C32 C33 C34 C35 -1.0(5)
C32 C33 C34 N7 -179.8(3)
C33 C34 C35 C36 0.9(5)
N7 C34 C35 C36 179.6(3)
C32 C31 C36 C35 -0.1(5)
C30 C31 C36 C35 -175.7(3)
C34 C35 C36 C31 -0.3(5)
C2 C1 N1 C5 1.7(4)
C2 C1 N1 Ir1 -175.4(2)
C4 C5 N1 C1 -2.5(4)
C6 C5 N1 C1 176.4(2)
C4 C5 N1 Ir1 174.82(19)
C6 C5 N1 Ir1 -6.2(3)
C13 C12 N2 C16 0.9(4)
C13 C12 N2 Ir1 -177.2(2)
C15 C16 N2 C12 -2.4(4)
C17 C16 N2 C12 177.2(2)
C15 C16 N2 Ir1 175.9(2)
C17 C16 N2 Ir1 -4.5(3)
C24 C23 N3 C27 -2.4(4)
C24 C23 N3 Ir1 173.62(19)
C26 C27 N3 C23 4.5(3)
C28 C27 N3 C23 -174.7(2)
C26 C27 N3 Ir1 -171.93(19)
C28 C27 N3 Ir1 8.8(2)
C29 C28 N4 N5 -0.2(3)
C27 C28 N4 N5 -178.3(2)
C29 C28 N4 Ir1 169.77(15)
C27 C28 N4 Ir1 -8.4(3)
C28 N4 N5 N6 -0.2(2)
Ir1 N4 N5 N6 -167.47(16)
C28 C29 N6 N5 -0.7(3)
C28 C29 N6 C30 -178.8(2)
N4 N5 N6 C29 0.6(3)
N4 N5 N6 C30 178.9(2)
C31 C30 N6 C29 -97.4(3)
C31 C30 N6 N5 84.6(3)
C35 C34 N7 O1 171.0(3)
C33 C34 N7 O1 -10.2(4)
C35 C34 N7 O2 -8.8(4)
C33 C34 N7 O2 170.0(3)
